data_4072207
loop_
_publ_author_name
'Broggi, Julie'
'Clavier, Herv\'e'
'Nolan, Steven P.'

_publ_section_title
;
 N-Heterocyclic Carbenes (NHCs) ContainingN-C-Palladacycle Complexes:
 Synthesis and Reactivity in Aryl Amination Reactions
;
_journal_issue 21
_journal_name_full Organometallics
_journal_page_first 5525
_journal_paper_doi 10.1021/om8006689
_journal_volume 27
_journal_year 2008
_chemical_formula_sum 'C42 H54 Cl3 N3 Pd'
_chemical_formula_weight 813.63
_chemical_name_systematic
;

 ?

;
_space_group_IT_number 14
_symmetry_cell_setting monoclinic
_symmetry_space_group_name_Hall '-P 2yn'
_symmetry_space_group_name_H-M 'P 1 21/n 1'
_atom_sites_solution_hydrogens geom
_atom_sites_solution_primary direct
_atom_sites_solution_secondary difmap
_audit_creation_method SHELXL-97
_cell_angle_alpha 90.00
_cell_angle_beta 98.103(2)
_cell_angle_gamma 90.00
_cell_formula_units_Z 4
_cell_length_a 10.3012(5)
_cell_length_b 20.3145(10)
_cell_length_c 19.4043(8)
_cell_measurement_reflns_used 7632
_cell_measurement_temperature 100(2)
_cell_measurement_theta_max 39.40
_cell_measurement_theta_min 3.12
_cell_volume 4020.1(3)
_computing_cell_refinement 'Bruker-Nonius Apex v1.0-22 2002'
_computing_data_collection 'Bruker-Nonius Apex v1.0-22 2002'
_computing_data_reduction 'SAINT+ Version 7.06A Bruker-Nonius, 2004'
_computing_molecular_graphics 'Shelxtl Version 6.12 (Sheldrick, 2001)'
_computing_publication_material 'Shelxtl Version 6.12 (Sheldrick, 2001)'
_computing_structure_refinement 'Shelxtl Version 6.12 (Sheldrick, 2001)'
_computing_structure_solution 'Shelxtl Version 6.12 (Sheldrick, 2001)'
_diffrn_ambient_temperature 100(2)
_diffrn_detector_area_resol_mean 512
_diffrn_detector_type '4K CCD area detector APEX II'
_diffrn_measured_fraction_theta_full 0.926
_diffrn_measured_fraction_theta_max 0.926
_diffrn_measurement_device_type 'Kappa 4-axis goniometer bruker-nonius'
_diffrn_measurement_method
;
 Fullsphere data collection, phi and omega scans
;
_diffrn_measurement_specimen_support 'magnetic support whith 10 micron nylon fiber cryoloop'
_diffrn_radiation_monochromator 'Multilayer Montel 200 mirrors'
_diffrn_radiation_type MoK\a
_diffrn_radiation_wavelength 0.71073
_diffrn_reflns_av_R_equivalents 0.0262
_diffrn_reflns_av_sigmaI/netI 0.0372
_diffrn_reflns_limit_h_max 16
_diffrn_reflns_limit_h_min -18
_diffrn_reflns_limit_k_max 13
_diffrn_reflns_limit_k_min -36
_diffrn_reflns_limit_l_max 34
_diffrn_reflns_limit_l_min -33
_diffrn_reflns_number 48649
_diffrn_reflns_theta_full 39.81
_diffrn_reflns_theta_max 39.81
_diffrn_reflns_theta_min 2.88
_diffrn_source 'rotating anode X-ray tube'
_diffrn_source_current 90
_diffrn_source_power 50
_diffrn_source_size '3 mm x 0.3 mm fine focus'
_diffrn_source_type 'Bruker-Nonius FR 591'
_exptl_absorpt_coefficient_mu 0.693
_exptl_absorpt_correction_T_max 1.000000
_exptl_absorpt_correction_T_min 0.584878
_exptl_absorpt_correction_type empirical
_exptl_absorpt_process_details
; 
 SADABS Version 2.1 2003 Bruker-Nonius
 Blessing, Acta Cryst. (1995) A51 33-38
;
_exptl_crystal_colour brown
_exptl_crystal_density_diffrn 1.344
_exptl_crystal_density_method 'not measured'
_exptl_crystal_description Block
_exptl_crystal_F_000 1696
_exptl_crystal_size_max 0.40
_exptl_crystal_size_mid 0.40
_exptl_crystal_size_min 0.30
_refine_diff_density_max 1.717
_refine_diff_density_min -0.791
_refine_diff_density_rms 0.082
_refine_ls_extinction_method none
_refine_ls_goodness_of_fit_ref 1.022
_refine_ls_hydrogen_treatment noref
_refine_ls_matrix_type full
_refine_ls_number_parameters 480
_refine_ls_number_reflns 22808
_refine_ls_number_restraints 4
_refine_ls_restrained_S_all 1.022
_refine_ls_R_factor_all 0.0439
_refine_ls_R_factor_gt 0.0326
_refine_ls_shift/su_max 0.006
_refine_ls_shift/su_mean 0.000
_refine_ls_structure_factor_coef Fsqd
_refine_ls_weighting_details 'calc w=1/[\s^2^(Fo^2^)+(0.0442P)^2^+1.1047P] where P=(Fo^2^+2Fc^2^)/3'
_refine_ls_weighting_scheme calc
_refine_ls_wR_factor_gt 0.0833
_refine_ls_wR_factor_ref 0.0896
_reflns_number_gt 18661
_reflns_number_total 22808
_reflns_threshold_expression >2sigma(I)
_cod_data_source_file om8006689_si_002.cif
_cod_data_source_block hc594_0m
_cod_depositor_comments
;
The following automatic conversions were performed:
'_diffrn_measurement_specimen_suppport' tag replaced with
'_diffrn_measurement_specimen_support'.

Automatic conversion script
Id: cif_correct_tags 1440 2010-10-19 06:21:57Z saulius 

The following automatic conversions were performed:

'_symmetry_cell_setting' value 'Monoclinic' changed to 'monoclinic'
according to /home/saulius/struct/CIF-dictionaries/cif_core.dic
dictionary named 'cif_core.dic' version 2.4.1 from 2010-06-29.

Automatic conversion script
Id: cif_fix_values 1715 2011-07-08 13:25:40Z adriana 
;
_cod_original_sg_symbol_H-M P2(1)/n
_cod_database_code 4072207

loop_
_symmetry_equiv_pos_as_xyz
'x, y, z'
'-x+1/2, y+1/2, -z+1/2'
'-x, -y, -z'
'x-1/2, -y-1/2, z-1/2'

loop_
_atom_site_label
_atom_site_type_symbol
_atom_site_fract_x
_atom_site_fract_y
_atom_site_fract_z
_atom_site_U_iso_or_equiv
_atom_site_adp_type
_atom_site_occupancy
_atom_site_symmetry_multiplicity
_atom_site_calc_flag
_atom_site_refinement_flags
_atom_site_disorder_assembly
_atom_site_disorder_group
Pd1 Pd 1.012839(7) 0.126554(3) 0.193469(3) 0.01332(2) Uani 1 1 d . . .
Cl1 Cl 0.99928(3) 0.177881(13) 0.081475(13) 0.02135(5) Uani 1 1 d . . .
C1 C 0.87185(9) 0.18424(5) 0.21843(4) 0.01342(13) Uani 1 1 d . . .
N1 N 0.75796(8) 0.16470(4) 0.23940(4) 0.01500(13) Uani 1 1 d . . .
C2 C 0.66898(10) 0.22108(5) 0.24407(6) 0.01953(17) Uani 1 1 d . . .
H2A H 0.6234 0.2177 0.2856 0.023 Uiso 1 1 calc R . .
H2B H 0.6032 0.2248 0.2018 0.023 Uiso 1 1 calc R . .
N2 N 0.87347(8) 0.25058(4) 0.21803(4) 0.01518(13) Uani 1 1 d . . .
C3 C 0.76401(11) 0.27814(5) 0.25008(6) 0.01956(17) Uani 1 1 d . . .
H3A H 0.7255 0.3171 0.2242 0.023 Uiso 1 1 calc R . .
H3B H 0.7921 0.2904 0.2993 0.023 Uiso 1 1 calc R . .
N3 N 1.16498(9) 0.05659(5) 0.17117(5) 0.02078(16) Uani 1 1 d . . .
C4 C 0.70560(9) 0.09896(5) 0.23614(5) 0.01546(14) Uani 1 1 d . . .
C5 C 0.68139(10) 0.06569(5) 0.17187(5) 0.01733(15) Uani 1 1 d . . .
C6 C 0.63391(12) 0.00131(6) 0.17174(6) 0.02307(19) Uani 1 1 d . . .
H6 H 0.6198 -0.0225 0.1292 0.028 Uiso 1 1 calc R . .
C7 C 0.60685(12) -0.02861(6) 0.23236(7) 0.0253(2) Uani 1 1 d . . .
H7 H 0.5776 -0.0730 0.2316 0.030 Uiso 1 1 calc R . .
C8 C 0.62265(12) 0.00659(6) 0.29407(6) 0.02331(19) Uani 1 1 d . . .
H8 H 0.5997 -0.0134 0.3349 0.028 Uiso 1 1 calc R . .
C9 C 0.67135(10) 0.07064(5) 0.29775(5) 0.01762(16) Uani 1 1 d . . .
C10 C 0.69251(10) 0.09875(6) 0.10258(5) 0.01964(17) Uani 1 1 d . . .
H10 H 0.7476 0.1391 0.1122 0.024 Uiso 1 1 calc R . .
C11 C 0.75671(14) 0.05529(8) 0.05279(7) 0.0313(3) Uani 1 1 d . . .
H11A H 0.8400 0.0382 0.0767 0.047 Uiso 1 1 calc R . .
H11B H 0.7730 0.0813 0.0124 0.047 Uiso 1 1 calc R . .
H11C H 0.6983 0.0185 0.0373 0.047 Uiso 1 1 calc R . .
C12 C 0.55669(14) 0.12030(8) 0.06751(7) 0.0315(3) Uani 1 1 d . . .
H12A H 0.5656 0.1455 0.0253 0.047 Uiso 1 1 calc R . .
H12B H 0.5153 0.1479 0.0996 0.047 Uiso 1 1 calc R . .
H12C H 0.5023 0.0813 0.0551 0.047 Uiso 1 1 calc R . .
C13 C 0.67767(11) 0.10787(6) 0.36605(5) 0.02080(18) Uani 1 1 d . . .
H13 H 0.7361 0.1470 0.3642 0.025 Uiso 1 1 calc R . .
C14 C 0.73184(15) 0.06608(8) 0.42936(6) 0.0305(3) Uani 1 1 d . . .
H14A H 0.6651 0.0343 0.4391 0.046 Uiso 1 1 calc R . .
H14B H 0.7548 0.0947 0.4699 0.046 Uiso 1 1 calc R . .
H14C H 0.8102 0.0425 0.4196 0.046 Uiso 1 1 calc R . .
C15 C 0.54015(13) 0.13246(7) 0.37633(7) 0.0286(2) Uani 1 1 d . . .
H15A H 0.5008 0.1562 0.3346 0.043 Uiso 1 1 calc R . .
H15B H 0.5474 0.1620 0.4166 0.043 Uiso 1 1 calc R . .
H15C H 0.4848 0.0948 0.3843 0.043 Uiso 1 1 calc R . .
C16 C 0.96293(10) 0.29564(5) 0.19195(5) 0.01542(14) Uani 1 1 d . . .
C17 C 0.92069(10) 0.32717(5) 0.12785(5) 0.01693(15) Uani 1 1 d . . .
C18 C 1.00379(12) 0.37374(6) 0.10440(6) 0.02166(18) Uani 1 1 d . . .
H18 H 0.9781 0.3951 0.0611 0.026 Uiso 1 1 calc R . .
C19 C 1.12358(12) 0.38954(6) 0.14329(7) 0.0250(2) Uani 1 1 d . . .
H19 H 1.1791 0.4213 0.1264 0.030 Uiso 1 1 calc R . .
C20 C 1.16190(12) 0.35886(6) 0.20676(7) 0.0241(2) Uani 1 1 d . . .
H20 H 1.2437 0.3700 0.2332 0.029 Uiso 1 1 calc R . .
C21 C 1.08227(11) 0.31176(5) 0.23257(6) 0.01883(16) Uani 1 1 d . . .
C22 C 0.78643(11) 0.31532(6) 0.08612(5) 0.01975(17) Uani 1 1 d . . .
H22 H 0.7466 0.2761 0.1063 0.024 Uiso 1 1 calc R . .
C23 C 0.69729(13) 0.37494(7) 0.09286(6) 0.0255(2) Uani 1 1 d . . .
H23A H 0.7001 0.3863 0.1421 0.038 Uiso 1 1 calc R . .
H23B H 0.6071 0.3641 0.0730 0.038 Uiso 1 1 calc R . .
H23C H 0.7279 0.4125 0.0678 0.038 Uiso 1 1 calc R . .
C24 C 0.79124(14) 0.30169(7) 0.00867(6) 0.0282(2) Uani 1 1 d . . .
H24A H 0.8251 0.3406 -0.0128 0.042 Uiso 1 1 calc R . .
H24B H 0.7028 0.2917 -0.0147 0.042 Uiso 1 1 calc R . .
H24C H 0.8489 0.2641 0.0041 0.042 Uiso 1 1 calc R . .
C25 C 1.12543(12) 0.28133(6) 0.30360(6) 0.02332(19) Uani 1 1 d . . .
H25 H 1.0561 0.2494 0.3129 0.028 Uiso 1 1 calc R . .
C26 C 1.25290(15) 0.24321(8) 0.30514(8) 0.0342(3) Uani 1 1 d . . .
H26A H 1.2428 0.2101 0.2680 0.051 Uiso 1 1 calc R . .
H26B H 1.2743 0.2213 0.3503 0.051 Uiso 1 1 calc R . .
H26C H 1.3237 0.2736 0.2981 0.051 Uiso 1 1 calc R . .
C27 C 1.13730(18) 0.33345(8) 0.36137(7) 0.0367(3) Uani 1 1 d . . .
H27A H 1.1680 0.3126 0.4063 0.055 Uiso 1 1 calc R . .
H27B H 1.0514 0.3537 0.3630 0.055 Uiso 1 1 calc R . .
H27C H 1.2001 0.3673 0.3518 0.055 Uiso 1 1 calc R . .
C28 C 1.02090(10) 0.07967(5) 0.28465(5) 0.01586(15) Uani 1 1 d . . .
C29 C 1.03201(12) 0.11024(6) 0.34972(5) 0.02138(18) Uani 1 1 d . . .
H29 H 1.0230 0.1567 0.3519 0.026 Uiso 1 1 calc R . .
C30 C 1.05599(14) 0.07445(7) 0.41160(6) 0.0271(2) Uani 1 1 d . . .
H30 H 1.0654 0.0968 0.4550 0.033 Uiso 1 1 calc R . .
C31 C 1.06618(13) 0.00656(7) 0.40994(6) 0.0262(2) Uani 1 1 d . . .
H31 H 1.0830 -0.0179 0.4520 0.031 Uiso 1 1 calc R . .
C32 C 1.05144(12) -0.02541(6) 0.34593(6) 0.02218(19) Uani 1 1 d . . .
H32 H 1.0562 -0.0721 0.3444 0.027 Uiso 1 1 calc R . .
C33 C 1.02965(10) 0.01037(5) 0.28356(5) 0.01665(15) Uani 1 1 d . . .
C34 C 1.02359(10) -0.02614(5) 0.21721(6) 0.01851(16) Uani 1 1 d . . .
C35 C 0.95150(13) -0.08439(6) 0.20774(7) 0.0266(2) Uani 1 1 d . . .
H35 H 0.9077 -0.0999 0.2445 0.032 Uiso 1 1 calc R . .
C36 C 0.94147(16) -0.12050(7) 0.14643(8) 0.0333(3) Uani 1 1 d . . .
H36 H 0.8915 -0.1600 0.1414 0.040 Uiso 1 1 calc R . .
C37 C 1.00539(15) -0.09817(8) 0.09263(7) 0.0323(3) Uani 1 1 d . . .
H37 H 0.9994 -0.1223 0.0504 0.039 Uiso 1 1 calc R . .
C38 C 1.07801(13) -0.04053(7) 0.10063(6) 0.0270(2) Uani 1 1 d . . .
H38 H 1.1210 -0.0254 0.0634 0.032 Uiso 1 1 calc R . .
C39 C 1.08917(10) -0.00426(5) 0.16220(6) 0.01915(17) Uani 1 1 d . . .
C40 C 1.27834(11) 0.05006(7) 0.22815(8) 0.0283(2) Uani 1 1 d . . .
H40A H 1.2459 0.0385 0.2717 0.042 Uiso 1 1 calc R . .
H40B H 1.3258 0.0919 0.2340 0.042 Uiso 1 1 calc R . .
H40C H 1.3375 0.0155 0.2160 0.042 Uiso 1 1 calc R . .
C41 C 1.22340(14) 0.07442(7) 0.10799(8) 0.0317(3) Uani 1 1 d . . .
H41A H 1.2866 0.0405 0.0990 0.048 Uiso 1 1 calc R . .
H41B H 1.2682 0.1169 0.1153 0.048 Uiso 1 1 calc R . .
H41C H 1.1539 0.0775 0.0680 0.048 Uiso 1 1 calc R . .
C1S C 0.2714(5) 0.2627(5) 0.0383(2) 0.0516(16) Uani 0.583(9) 1 d PD A 1
H1S1 H 0.2135 0.2248 0.0440 0.062 Uiso 0.583(9) 1 calc PR A 1
H1S2 H 0.2152 0.3023 0.0309 0.062 Uiso 0.583(9) 1 calc PR A 1
Cl1S Cl 0.3796(2) 0.27290(14) 0.11586(11) 0.0519(4) Uani 0.583(9) 1 d PD A 1
Cl2S Cl 0.3451(4) 0.24974(15) -0.03676(9) 0.0725(6) Uani 0.583(9) 1 d PD A 1
C1' C 0.2508(5) 0.2661(6) 0.0429(4) 0.0369(14) Uani 0.417(9) 1 d PD A 2
H1S3 H 0.2045 0.2339 0.0691 0.044 Uiso 0.417(9) 1 calc PR A 2
H1S4 H 0.1924 0.3043 0.0310 0.044 Uiso 0.417(9) 1 calc PR A 2
Cl1' Cl 0.3972(3) 0.2914(3) 0.0932(4) 0.0683(13) Uani 0.417(9) 1 d PD A 2
Cl2' Cl 0.2930(5) 0.2300(3) -0.03285(16) 0.0715(12) Uani 0.417(9) 1 d PD A 2

loop_
_atom_site_aniso_label
_atom_site_aniso_U_11
_atom_site_aniso_U_22
_atom_site_aniso_U_33
_atom_site_aniso_U_23
_atom_site_aniso_U_13
_atom_site_aniso_U_12
Pd1 0.01315(3) 0.01181(3) 0.01532(3) 0.00042(2) 0.00311(2) 0.00069(2)
Cl1 0.02942(12) 0.01822(10) 0.01796(9) 0.00219(7) 0.00877(8) 0.00305(9)
C1 0.0149(3) 0.0125(3) 0.0128(3) -0.0002(2) 0.0016(3) 0.0010(3)
N1 0.0157(3) 0.0121(3) 0.0178(3) -0.0006(2) 0.0046(2) 0.0012(3)
C2 0.0183(4) 0.0160(4) 0.0253(4) 0.0002(3) 0.0064(3) 0.0042(3)
N2 0.0177(3) 0.0115(3) 0.0167(3) -0.0002(2) 0.0040(3) 0.0011(3)
C3 0.0233(4) 0.0148(4) 0.0222(4) -0.0013(3) 0.0087(3) 0.0031(3)
N3 0.0175(3) 0.0192(4) 0.0273(4) 0.0036(3) 0.0089(3) 0.0023(3)
C4 0.0154(3) 0.0136(4) 0.0177(3) 0.0000(3) 0.0035(3) 0.0001(3)
C5 0.0163(4) 0.0164(4) 0.0195(4) -0.0031(3) 0.0032(3) 0.0000(3)
C6 0.0234(5) 0.0181(4) 0.0274(5) -0.0050(4) 0.0025(4) -0.0028(4)
C7 0.0249(5) 0.0169(4) 0.0334(5) 0.0012(4) 0.0012(4) -0.0045(4)
C8 0.0228(4) 0.0205(5) 0.0263(5) 0.0063(4) 0.0022(4) -0.0041(4)
C9 0.0173(4) 0.0178(4) 0.0179(4) 0.0023(3) 0.0029(3) 0.0006(3)
C10 0.0187(4) 0.0238(5) 0.0170(4) -0.0032(3) 0.0045(3) -0.0007(4)
C11 0.0316(6) 0.0379(7) 0.0264(5) -0.0112(5) 0.0115(4) 0.0008(5)
C12 0.0246(5) 0.0456(8) 0.0243(5) 0.0060(5) 0.0035(4) 0.0044(5)
C13 0.0229(4) 0.0228(5) 0.0170(4) 0.0024(3) 0.0038(3) 0.0017(4)
C14 0.0358(6) 0.0336(6) 0.0213(5) 0.0070(4) 0.0012(4) 0.0049(5)
C15 0.0269(5) 0.0345(7) 0.0263(5) 0.0021(4) 0.0107(4) 0.0061(5)
C16 0.0184(4) 0.0111(3) 0.0168(3) -0.0001(3) 0.0027(3) -0.0004(3)
C17 0.0205(4) 0.0136(4) 0.0169(3) 0.0005(3) 0.0032(3) 0.0010(3)
C18 0.0253(5) 0.0176(4) 0.0232(4) 0.0042(3) 0.0070(4) -0.0001(4)
C19 0.0239(5) 0.0175(4) 0.0345(6) 0.0034(4) 0.0073(4) -0.0028(4)
C20 0.0202(4) 0.0180(4) 0.0334(5) 0.0007(4) 0.0009(4) -0.0028(4)
C21 0.0194(4) 0.0138(4) 0.0223(4) -0.0009(3) -0.0006(3) 0.0004(3)
C22 0.0226(4) 0.0192(4) 0.0167(4) 0.0010(3) 0.0002(3) 0.0005(4)
C23 0.0250(5) 0.0303(6) 0.0206(4) 0.0017(4) 0.0013(4) 0.0075(4)
C24 0.0362(6) 0.0298(6) 0.0173(4) -0.0022(4) -0.0011(4) 0.0083(5)
C25 0.0252(5) 0.0188(4) 0.0235(4) 0.0009(3) -0.0051(4) 0.0002(4)
C26 0.0318(6) 0.0298(6) 0.0382(7) 0.0030(5) -0.0051(5) 0.0101(5)
C27 0.0525(9) 0.0284(6) 0.0253(5) -0.0037(5) -0.0082(5) 0.0066(6)
C28 0.0156(3) 0.0151(4) 0.0166(3) 0.0007(3) 0.0012(3) 0.0006(3)
C29 0.0270(5) 0.0183(4) 0.0177(4) -0.0019(3) -0.0008(3) -0.0021(4)
C30 0.0341(6) 0.0292(6) 0.0160(4) 0.0004(4) -0.0038(4) -0.0028(5)
C31 0.0293(5) 0.0288(6) 0.0190(4) 0.0070(4) -0.0015(4) 0.0039(5)
C32 0.0244(5) 0.0195(4) 0.0230(4) 0.0063(3) 0.0046(4) 0.0043(4)
C33 0.0172(4) 0.0146(4) 0.0184(4) 0.0013(3) 0.0033(3) 0.0016(3)
C34 0.0198(4) 0.0148(4) 0.0218(4) -0.0006(3) 0.0060(3) 0.0014(3)
C35 0.0320(6) 0.0187(5) 0.0313(5) -0.0055(4) 0.0120(4) -0.0043(4)
C36 0.0374(7) 0.0237(6) 0.0404(7) -0.0129(5) 0.0108(6) -0.0047(5)
C37 0.0381(7) 0.0292(6) 0.0303(6) -0.0120(5) 0.0075(5) 0.0048(5)
C38 0.0325(6) 0.0256(5) 0.0249(5) -0.0036(4) 0.0112(4) 0.0077(5)
C39 0.0191(4) 0.0175(4) 0.0222(4) 0.0000(3) 0.0073(3) 0.0043(3)
C40 0.0149(4) 0.0271(6) 0.0428(7) 0.0034(5) 0.0038(4) 0.0027(4)
C41 0.0312(6) 0.0278(6) 0.0417(7) 0.0087(5) 0.0244(5) 0.0079(5)
C1S 0.0217(14) 0.062(4) 0.070(3) 0.034(2) 0.0022(15) -0.0065(19)
Cl1S 0.0386(5) 0.0468(7) 0.0681(7) -0.0118(6) 0.0001(5) 0.0156(5)
Cl2S 0.0724(14) 0.0769(10) 0.0680(7) 0.0287(7) 0.0090(7) 0.0316(10)
C1' 0.021(2) 0.036(3) 0.053(3) 0.001(2) 0.0050(18) -0.002(2)
Cl1' 0.0359(7) 0.0538(15) 0.109(3) -0.0461(17) -0.0119(11) 0.0067(8)
Cl2' 0.0737(18) 0.083(2) 0.0545(9) -0.0107(10) -0.0011(10) 0.0349(17)

loop_
_atom_type_symbol
_atom_type_description
_atom_type_scat_dispersion_real
_atom_type_scat_dispersion_imag
_atom_type_scat_source
C C 0.0033 0.0016 'International Tables Vol C Tables 4.2.6.8 and 6.1.1.4'
H H 0.0000 0.0000 'International Tables Vol C Tables 4.2.6.8 and 6.1.1.4'
N N 0.0061 0.0033 'International Tables Vol C Tables 4.2.6.8 and 6.1.1.4'
Cl Cl 0.1484 0.1585 'International Tables Vol C Tables 4.2.6.8 and 6.1.1.4'
Pd Pd -0.9988 1.0072 'International Tables Vol C Tables 4.2.6.8 and 6.1.1.4'

loop_
_geom_angle_atom_site_label_1
_geom_angle_atom_site_label_2
_geom_angle_atom_site_label_3
_geom_angle
C1 Pd1 C28 90.34(4)
C1 Pd1 N3 175.58(4)
C28 Pd1 N3 85.67(4)
C1 Pd1 Cl1 90.76(3)
C28 Pd1 Cl1 177.22(3)
N3 Pd1 Cl1 93.14(3)
N2 C1 N1 107.87(8)
N2 C1 Pd1 125.50(7)
N1 C1 Pd1 126.63(7)
C1 N1 C4 126.47(8)
C1 N1 C2 111.24(8)
C4 N1 C2 119.36(8)
N1 C2 C3 101.45(8)
C1 N2 C16 130.28(8)
C1 N2 C3 111.52(8)
C16 N2 C3 118.21(8)
N2 C3 C2 101.66(8)
C39 N3 C41 112.36(10)
C39 N3 C40 111.21(9)
C41 N3 C40 105.47(10)
C39 N3 Pd1 100.74(6)
C41 N3 Pd1 112.77(7)
C40 N3 Pd1 114.50(8)
C5 C4 C9 121.22(9)
C5 C4 N1 120.17(8)
C9 C4 N1 118.48(9)
C6 C5 C4 117.97(10)
C6 C5 C10 118.80(9)
C4 C5 C10 122.98(9)
C7 C6 C5 121.41(10)
C8 C7 C6 119.61(11)
C7 C8 C9 121.63(10)
C8 C9 C4 117.86(10)
C8 C9 C13 118.73(9)
C4 C9 C13 123.31(10)
C5 C10 C11 113.40(10)
C5 C10 C12 109.94(9)
C11 C10 C12 109.54(10)
C9 C13 C14 112.93(10)
C9 C13 C15 110.31(10)
C14 C13 C15 108.25(10)
C21 C16 C17 121.73(9)
C21 C16 N2 120.30(9)
C17 C16 N2 117.70(9)
C18 C17 C16 117.91(10)
C18 C17 C22 119.20(9)
C16 C17 C22 122.79(9)
C19 C18 C17 121.21(10)
C20 C19 C18 119.86(11)
C19 C20 C21 121.18(11)
C20 C21 C16 118.06(10)
C20 C21 C25 119.48(10)
C16 C21 C25 122.43(10)
C17 C22 C24 113.41(10)
C17 C22 C23 109.85(9)
C24 C22 C23 109.12(9)
C21 C25 C26 111.50(11)
C21 C25 C27 111.42(10)
C26 C25 C27 110.94(11)
C29 C28 C33 117.37(9)
C29 C28 Pd1 125.13(8)
C33 C28 Pd1 117.16(7)
C30 C29 C28 121.87(11)
C31 C30 C29 120.26(11)
C30 C31 C32 119.15(10)
C31 C32 C33 120.84(11)
C32 C33 C28 120.46(10)
C32 C33 C34 118.23(10)
C28 C33 C34 121.22(9)
C35 C34 C39 118.00(10)
C35 C34 C33 119.74(10)
C39 C34 C33 122.25(10)
C36 C35 C34 122.32(12)
C37 C36 C35 119.09(13)
C38 C37 C36 119.86(12)
C37 C38 C39 121.35(11)
C38 C39 C34 119.38(11)
C38 C39 N3 121.86(10)
C34 C39 N3 118.75(9)
Cl2S C1S Cl1S 115.6(3)
Cl2' C1' Cl1' 107.1(3)

loop_
_geom_bond_atom_site_label_1
_geom_bond_atom_site_label_2
_geom_bond_distance
Pd1 C1 1.9788(9)
Pd1 C28 2.0007(10)
Pd1 N3 2.2033(9)
Pd1 Cl1 2.3966(3)
C1 N2 1.3478(13)
C1 N1 1.3544(12)
N1 C4 1.4384(13)
N1 C2 1.4777(13)
C2 C3 1.5111(16)
N2 C16 1.4403(13)
N2 C3 1.4729(13)
N3 C39 1.4595(15)
N3 C41 1.4847(15)
N3 C40 1.4964(17)
C4 C5 1.4095(14)
C4 C9 1.4153(14)
C5 C6 1.3962(16)
C5 C10 1.5217(15)
C6 C7 1.3868(18)
C7 C8 1.3844(18)
C8 C9 1.3927(16)
C9 C13 1.5194(15)
C10 C11 1.5265(16)
C10 C12 1.5309(17)
C13 C14 1.5324(16)
C13 C15 1.5415(17)
C16 C21 1.4024(14)
C16 C17 1.4122(14)
C17 C18 1.3945(15)
C17 C22 1.5201(15)
C18 C19 1.3903(18)
C19 C20 1.3870(18)
C20 C21 1.3982(16)
C21 C25 1.5188(16)
C22 C24 1.5358(15)
C22 C23 1.5366(17)
C25 C26 1.5211(19)
C25 C27 1.5343(18)
C28 C29 1.3972(14)
C28 C33 1.4109(14)
C29 C30 1.3956(16)
C30 C31 1.3839(19)
C31 C32 1.3909(17)
C32 C33 1.4025(14)
C33 C34 1.4795(15)
C34 C35 1.3953(16)
C34 C39 1.4129(14)
C35 C36 1.3890(18)
C36 C37 1.387(2)
C37 C38 1.386(2)
C38 C39 1.3945(16)
C1S Cl2S 1.754(4)
C1S Cl1S 1.755(4)
C1' Cl2' 1.752(4)
C1' Cl1' 1.753(4)

loop_
_geom_torsion_atom_site_label_1
_geom_torsion_atom_site_label_2
_geom_torsion_atom_site_label_3
_geom_torsion_atom_site_label_4
_geom_torsion
C28 Pd1 C1 N2 126.01(8)
N3 Pd1 C1 N2 151.6(5)
Cl1 Pd1 C1 N2 -56.55(8)
C28 Pd1 C1 N1 -53.34(8)
N3 Pd1 C1 N1 -27.8(5)
Cl1 Pd1 C1 N1 124.10(8)
N2 C1 N1 C4 168.73(9)
Pd1 C1 N1 C4 -11.83(14)
N2 C1 N1 C2 8.44(11)
Pd1 C1 N1 C2 -172.12(7)
C1 N1 C2 C3 -21.00(11)
C4 N1 C2 C3 177.13(8)
N1 C1 N2 C16 -171.29(9)
Pd1 C1 N2 C16 9.26(14)
N1 C1 N2 C3 8.74(11)
Pd1 C1 N2 C3 -170.71(7)
C1 N2 C3 C2 -21.26(11)
C16 N2 C3 C2 158.77(9)
N1 C2 C3 N2 23.68(10)
C1 Pd1 N3 C39 44.7(5)
C28 Pd1 N3 C39 70.39(7)
Cl1 Pd1 N3 C39 -107.09(6)
C1 Pd1 N3 C41 164.7(5)
C28 Pd1 N3 C41 -169.64(10)
Cl1 Pd1 N3 C41 12.88(9)
C1 Pd1 N3 C40 -74.7(5)
C28 Pd1 N3 C40 -49.02(8)
Cl1 Pd1 N3 C40 133.50(8)
C1 N1 C4 C5 -57.72(14)
C2 N1 C4 C5 101.14(11)
C1 N1 C4 C9 126.37(10)
C2 N1 C4 C9 -74.77(12)
C9 C4 C5 C6 -5.92(15)
N1 C4 C5 C6 178.28(9)
C9 C4 C5 C10 168.23(9)
N1 C4 C5 C10 -7.57(15)
C4 C5 C6 C7 2.18(17)
C10 C5 C6 C7 -172.23(11)
C5 C6 C7 C8 2.30(19)
C6 C7 C8 C9 -3.18(19)
C7 C8 C9 C4 -0.47(17)
C7 C8 C9 C13 176.04(11)
C5 C4 C9 C8 5.09(15)
N1 C4 C9 C8 -179.04(9)
C5 C4 C9 C13 -171.24(10)
N1 C4 C9 C13 4.63(15)
C6 C5 C10 C11 -46.71(14)
C4 C5 C10 C11 139.18(11)
C6 C5 C10 C12 76.29(13)
C4 C5 C10 C12 -97.81(13)
C8 C9 C13 C14 44.52(14)
C4 C9 C13 C14 -139.18(11)
C8 C9 C13 C15 -76.75(13)
C4 C9 C13 C15 99.55(12)
C1 N2 C16 C21 -82.56(13)
C3 N2 C16 C21 97.41(12)
C1 N2 C16 C17 103.31(12)
C3 N2 C16 C17 -76.72(12)
C21 C16 C17 C18 2.23(15)
N2 C16 C17 C18 176.27(9)
C21 C16 C17 C22 -174.11(9)
N2 C16 C17 C22 -0.07(14)
C16 C17 C18 C19 -1.02(16)
C22 C17 C18 C19 175.46(11)
C17 C18 C19 C20 -0.21(18)
C18 C19 C20 C21 0.29(19)
C19 C20 C21 C16 0.87(17)
C19 C20 C21 C25 -177.58(11)
C17 C16 C21 C20 -2.16(15)
N2 C16 C21 C20 -176.05(10)
C17 C16 C21 C25 176.25(10)
N2 C16 C21 C25 2.36(15)
C18 C17 C22 C24 51.68(14)
C16 C17 C22 C24 -132.03(11)
C18 C17 C22 C23 -70.73(12)
C16 C17 C22 C23 105.57(11)
C20 C21 C25 C26 -62.55(15)
C16 C21 C25 C26 119.06(12)
C20 C21 C25 C27 62.00(15)
C16 C21 C25 C27 -116.39(13)
C1 Pd1 C28 C29 -50.67(10)
N3 Pd1 C28 C29 131.24(10)
Cl1 Pd1 C28 C29 -164.0(5)
C1 Pd1 C28 C33 136.23(8)
N3 Pd1 C28 C33 -41.85(8)
Cl1 Pd1 C28 C33 22.9(6)
C33 C28 C29 C30 2.48(17)
Pd1 C28 C29 C30 -170.61(10)
C28 C29 C30 C31 -1.7(2)
C29 C30 C31 C32 -0.4(2)
C30 C31 C32 C33 1.52(19)
C31 C32 C33 C28 -0.67(17)
C31 C32 C33 C34 176.00(11)
C29 C28 C33 C32 -1.30(15)
Pd1 C28 C33 C32 172.34(8)
C29 C28 C33 C34 -177.87(10)
Pd1 C28 C33 C34 -4.23(13)
C32 C33 C34 C35 44.75(15)
C28 C33 C34 C35 -138.60(12)
C32 C33 C34 C39 -135.02(11)
C28 C33 C34 C39 41.62(15)
C39 C34 C35 C36 -0.7(2)
C33 C34 C35 C36 179.52(13)
C34 C35 C36 C37 0.1(2)
C35 C36 C37 C38 0.0(2)
C36 C37 C38 C39 0.4(2)
C37 C38 C39 C34 -0.96(19)
C37 C38 C39 N3 -179.80(12)
C35 C34 C39 C38 1.08(17)
C33 C34 C39 C38 -179.14(10)
C35 C34 C39 N3 179.97(11)
C33 C34 C39 N3 -0.26(16)
C41 N3 C39 C38 1.20(15)
C40 N3 C39 C38 -116.77(12)
Pd1 N3 C39 C38 121.47(10)
C41 N3 C39 C34 -177.66(10)
C40 N3 C39 C34 64.37(13)
Pd1 N3 C39 C34 -57.39(11)
